data_1576048
loop_
_publ_author_name
'Jiang, Katherine Gui-Min'
'Wei, Fangfang'
'Leung, Peter Kam-Keung'
'Wu, Siye'
'Lo, Kenneth Kam-Wing'
'Wong, Keith Man-Chung'

_publ_section_title
;
 Rhodamine-functionalised rhodium(iii) complexes: dual role as bioimaging
 agents and controllable reactive oxygen species photosensitisers for
 photocytotoxicity applications.
;
_journal_issue 46
_journal_name_full 'Chemical science'
_journal_page_first 22127
_journal_page_last 22135
_journal_paper_doi 10.1039/d5sc05257b
_journal_volume 16
_journal_year 2025
_chemical_formula_moiety '2(C72 H61 N8 O Rh), 2(C0.5 H0.5 Cl), 6(F4 P0.67), 1.5(C Cl2), 5(C H2 Cl2), 2(C H2 Cl1.5)'
_chemical_formula_sum 'C153.5 H137 Cl18 F24 N16 O2 P4 Rh2'
_chemical_formula_weight 3661.58
_space_group_crystal_system triclinic
_space_group_IT_number 2
_space_group_name_Hall '-P 1'
_space_group_name_H-M_alt 'P -1'
_atom_sites_solution_hydrogens geom
_audit_block_doi 10.5517/ccdc.csd.cc2jx9md
_audit_creation_date 2025-02-12
_audit_creation_method
;
Olex2 1.2
(compiled 2018.05.29 svn.r3508 for OlexSys, GUI svn.r5506)
;
_audit_update_record
;
2025-02-14 deposited with the CCDC.	2025-10-08 downloaded from the CCDC.
;
_cell_angle_alpha 89.246(2)
_cell_angle_beta 75.434(2)
_cell_angle_gamma 87.945(2)
_cell_formula_units_Z 1
_cell_length_a 15.2279(7)
_cell_length_b 16.2183(7)
_cell_length_c 16.6539(7)
_cell_measurement_reflns_used 9046
_cell_measurement_temperature 100(2)
_cell_measurement_theta_max 26.45
_cell_measurement_theta_min 2.46
_cell_volume 3978.2(3)
_computing_cell_refinement 'SAINT V8.38A (?, 2016)'
_computing_data_reduction 'SAINT V8.38A (?, 2016)'
_computing_molecular_graphics 'Olex2 (Dolomanov et al., 2009)'
_computing_publication_material 'Olex2 (Dolomanov et al., 2009)'
_computing_structure_refinement 'XL (Sheldrick, 2008)'
_computing_structure_solution 'ShelXT (Sheldrick, 2015)'
_diffrn_ambient_temperature 100.05
_diffrn_detector_area_resol_mean 7.9
_diffrn_detector_type 'CMOS area detector'
_diffrn_measured_fraction_theta_full 0.995
_diffrn_measured_fraction_theta_max 0.993
_diffrn_measurement_device 'three-circle diffractometer'
_diffrn_measurement_device_type 'Bruker APEX-II CCD'
_diffrn_measurement_method '\f and \w scans'
_diffrn_radiation_type MoK\a
_diffrn_radiation_wavelength 0.71073
_diffrn_reflns_av_R_equivalents 0.0747
_diffrn_reflns_av_unetI/netI 0.0659
_diffrn_reflns_Laue_measured_fraction_full 0.995
_diffrn_reflns_Laue_measured_fraction_max 0.993
_diffrn_reflns_limit_h_max 19
_diffrn_reflns_limit_h_min -19
_diffrn_reflns_limit_k_max 20
_diffrn_reflns_limit_k_min -20
_diffrn_reflns_limit_l_max 18
_diffrn_reflns_limit_l_min -20
_diffrn_reflns_number 53584
_diffrn_reflns_point_group_measured_fraction_full 0.995
_diffrn_reflns_point_group_measured_fraction_max 0.993
_diffrn_reflns_theta_full 25.242
_diffrn_reflns_theta_max 26.463
_diffrn_reflns_theta_min 2.421
_diffrn_standards_number 0
_exptl_absorpt_coefficient_mu 0.636
_exptl_absorpt_correction_T_max 0.0195
_exptl_absorpt_correction_T_min 0.0040
_exptl_absorpt_correction_type none
_exptl_absorpt_process_details
'SADABS-2016/2 (Bruker,2016/2) was used for absorption correction. wR2(int) was 0.1661 before and 0.0991 after correction. The Ratio of minimum to maximum transmission is 0.2051. The \l/2 correction factor is Not present.'
_exptl_crystal_colour 'dark red'
_exptl_crystal_colour_modifier dark
_exptl_crystal_colour_primary red
_exptl_crystal_density_diffrn 1.528
_exptl_crystal_description block
_exptl_crystal_F_000 1858
_exptl_crystal_size_max 0.21
_exptl_crystal_size_mid 0.19
_exptl_crystal_size_min 0.17
_refine_diff_density_max 3.888
_refine_diff_density_min -3.510
_refine_diff_density_rms 0.202
_refine_ls_extinction_method none
_refine_ls_goodness_of_fit_ref 1.542
_refine_ls_hydrogen_treatment constr
_refine_ls_matrix_type full
_refine_ls_number_parameters 1197
_refine_ls_number_reflns 16321
_refine_ls_number_restraints 114
_refine_ls_restrained_S_all 1.546
_refine_ls_R_factor_all 0.1203
_refine_ls_R_factor_gt 0.1077
_refine_ls_shift/su_max 0.001
_refine_ls_shift/su_mean 0.000
_refine_ls_structure_factor_coef Fsqd
_refine_ls_weighting_details 'w=1/[\s^2^(Fo^2^)+(0.2000P)^2^] where P=(Fo^2^+2Fc^2^)/3'
_refine_ls_weighting_scheme calc
_refine_ls_wR_factor_gt 0.3300
_refine_ls_wR_factor_ref 0.3541
_reflns_Friedel_coverage 0.000
_reflns_number_gt 13665
_reflns_number_total 16321
_reflns_threshold_expression 'I > 2\s(I)'
_cod_data_source_file d5sc05257b2.cif
_cod_data_source_block rh-dpqx-monorho
_cod_depositor_comments 'Adding full bibliography for 1576047--1576050.cif.'
_cod_original_formula_sum 'C153.50 H137 Cl18 F24 N16 O2 P4 Rh2'
_cod_database_code 1576048
_shelx_shelxl_version_number 2016/6
_shelx_space_group_comment
;
The symmetry employed for this shelxl refinement is uniquely defined
by the following loop, which should always be used as a source of
symmetry information in preference to the above space-group names.
They are only intended as comments.
;
_shelx_estimated_absorpt_t_max 0.900
_shelx_estimated_absorpt_t_min 0.878
_olex2_refinement_description
;
1. Fixed Uiso
 At 1.2 times of:
  All C(H) groups, All C(H,H) groups
 At 1.5 times of:
  All C(H,H,H) groups
2. Uiso/Uaniso restraints and constraints
Uanis(C78) \\sim Ueq: with sigma of 0.01 and sigma for terminal atoms of 0.02
Uanis(C79) \\sim Ueq: with sigma of 0.01 and sigma for terminal atoms of 0.02
Uanis(Cl13) \\sim Ueq: with sigma of 0.01 and sigma for terminal atoms of 0.02
Uanis(Cl4) \\sim Ueq, Uanis(C77A) \\sim Ueq, Uanis(Cl10) \\sim Ueq, Uanis(C77)
\\sim Ueq: with sigma of 0.01 and sigma for terminal atoms of 0.02
Uanis(F16A) \\sim Ueq, Uanis(F15) \\sim Ueq, Uanis(F18A) \\sim Ueq, Uanis(F17A)
\\sim Ueq, Uanis(F18) \\sim Ueq, Uanis(F15A) \\sim Ueq, Uanis(F14A) \\sim Ueq,
Uanis(F14) \\sim Ueq: with sigma of 0.01 and sigma for terminal atoms of 0.02
Uanis(F14A) \\sim Ueq: with sigma of 0.01 and sigma for terminal atoms of 0.02
Uanis(P3) \\sim Ueq: with sigma of 0.001 and sigma for terminal atoms of 0.002
Uanis(F14A) \\sim Ueq, Uanis(F14) \\sim Ueq, Uanis(F16) \\sim Ueq: with sigma
of 0.001 and sigma for terminal atoms of 0.002
Uanis(C74) \\sim Ueq: with sigma of 0.01 and sigma for terminal atoms of 0.02
Uanis(Cl15) \\sim Ueq: with sigma of 0.01 and sigma for terminal atoms of 0.02
Uanis(F16A) \\sim Ueq: with sigma of 0.005 and sigma for terminal atoms of 0.01
Uanis(Cl6) = Uanis(Cl15)
3. Others
 Fixed Sof: Cl1(0.5) P3(0.33333) Cl3(0.75) Cl13(0.5) P1(0.66667) P2(0.66667)
 Cl4(0.75) F13(0.66667) Cl10(0.55) F7(0.66667) F15A(0.33333) F3(0.66667)
 F10(0.66667) Cl2(0.25) F14(0.33333) F8(0.66667) F15(0.33333) F5(0.66667)
 F12(0.66667) F9(0.66667) F1(0.66667) F6(0.66667) F17(0.33333) F16(0.33333)
 C73(0.5) H73A(0.25) H73B(0.25) C77(0.55) H77A(0.55) H77B(0.55) Cl2A(0.25)
 Cl14(0.5) F11(0.66667) P3A(0.33333) F14A(0.33333) C79(0.5) H79A(0.5) H79B(0.5)
 C74(0.75) C77A(0.45) H77C(0.45) H77D(0.45) Cl5(0.45) F16A(0.33333)
 F17A(0.33333) F18A(0.33333) F18(0.33333) Cl11(0.5) Cl12(0.5) F4(0.66667)
 C78(0.5) H78A(0.5) H78B(0.5) F2(0.66667) Cl6(0.5) Cl8(0.5) C76(0.5) H76A(0.5)
 H76B(0.5) Cl15(0.5)
4.a Secondary CH2 refined with riding coordinates:
 C69(H69A,H69B), C67(H67A,H67B), C71(H71A,H71B), C65(H65A,H65B), C73(H73A,
 H73B), C77(H77A,H77B), C79(H79A,H79B), C77A(H77C,H77D), C78(H78A,H78B),
 C75(H75A,H75B), C76(H76A,H76B)
4.b Aromatic/amide H refined with riding coordinates:
 C3(H3), C32(H32), C60(H60), C48(H48), C41(H41), C24(H24), C9(H9), C31(H31),
 C22(H22), C5(H5), C29(H29), C2(H2), C30(H30), C54(H54), C51(H51), C36(H36),
 C16(H16), C4(H4), C57(H57), C50(H50), C63(H63), C20(H20), C10(H10), C37(H37),
 C40(H40), C23(H23), C44(H44), C25(H25), C55(H55), C62(H62), C38(H38), C39(H39),
  C12(H12), C11(H11), C17(H17), C42(H42), C19(H19), C18(H18)
4.c Idealised Me refined as rotating group:
 C72(H72A,H72B,H72C), C66(H66A,H66B,H66C), C70(H70A,H70B,H70C), C46(H46A,H46B,
 H46C), C68(H68A,H68B,H68C)
;
_olex2_submission_special_instructions 'No special instructions were received'

loop_
_space_group_symop_operation_xyz
'x, y, z'
'-x, -y, -z'

loop_
_atom_site_label
_atom_site_type_symbol
_atom_site_fract_x
_atom_site_fract_y
_atom_site_fract_z
_atom_site_U_iso_or_equiv
_atom_site_adp_type
_atom_site_occupancy
_atom_site_site_symmetry_order
_atom_site_calc_flag
_atom_site_refinement_flags_posn
_atom_site_refinement_flags_adp
_atom_site_refinement_flags_occupancy
_atom_site_disorder_assembly
_atom_site_disorder_group
Rh1 Rh 0.62372(2) 0.08257(2) 0.73860(2) 0.0298(2) Uani 1 1 d . . . . .
Cl1 Cl 1.17851(19) 0.39817(17) 0.5751(2) 0.0468(7) Uani 0.5 1 d . . P G .
P3 P 0.8736(5) 0.3398(4) 0.4723(5) 0.0284(17) Uani 0.3333 1 d . U P A 1
Cl3 Cl 0.3504(2) 0.2366(2) 0.7160(2) 0.0781(8) Uani 0.75 1 d . . P B 1
Cl9 Cl 0.5856(2) 0.41484(18) 0.6348(2) 0.1035(9) Uani 1 1 d . . . . .
Cl13 Cl 0.5039(12) 0.3402(11) 1.0572(10) 0.149(6) Uani 0.5 1 d . U P C 2
O1 O 0.8176(3) 0.5566(2) 0.9162(2) 0.0384(8) Uani 1 1 d . . . . .
P1 P 0.9174(2) -0.0953(3) 0.9604(2) 0.0622(8) Uani 0.6667 1 d . . P D 1
P2 P 0.4871(2) 0.4186(2) 1.0917(2) 0.0633(7) Uani 0.6667 1 d . . P E 1
Cl4 Cl 0.3376(4) 0.4018(3) 0.7871(4) 0.1322(19) Uani 0.75 1 d . U P B 1
N3 N 0.7205(3) 0.0764(3) 0.8064(3) 0.0313(9) Uani 1 1 d . . . . .
N1 N 0.5379(3) 0.0777(3) 0.6616(3) 0.0318(9) Uani 1 1 d . . . . .
N5 N 0.5090(3) 0.1412(3) 0.8279(3) 0.0352(9) Uani 1 1 d . . . . .
N4 N 0.8652(3) 0.1245(3) 0.8682(3) 0.0353(9) Uani 1 1 d . . . . .
N2 N 0.4025(3) 0.0594(3) 0.5767(3) 0.0394(10) Uani 1 1 d . . . . .
N8 N 0.8245(3) 0.7315(3) 0.6855(3) 0.0396(10) Uani 1 1 d . . . . .
N6 N 0.6579(3) 0.2148(3) 0.7407(3) 0.0343(9) Uani 1 1 d . . . . .
C21 C 0.7302(3) 0.0375(3) 0.6533(3) 0.0305(10) Uani 1 1 d . . . . .
C27 C 0.8065(3) 0.0724(3) 0.7579(3) 0.0319(10) Uani 1 1 d . . . . .
N7 N 0.8166(4) 0.4028(3) 1.1594(3) 0.0425(11) Uani 1 1 d . . . . .
C6 C 0.5106(3) -0.0521(3) 0.7276(3) 0.0330(10) Uani 1 1 d . . . . .
C3 C 0.5895(4) -0.1728(3) 0.8102(4) 0.0389(11) Uani 1 1 d . . . . .
H3 H 0.615992 -0.213785 0.838881 0.047 Uiso 1 1 calc R . . . .
C32 C 0.7679(4) 0.1314(3) 1.0058(3) 0.0364(11) Uani 1 1 d . . . . .
H32 H 0.817677 0.146319 1.026772 0.044 Uiso 1 1 calc R . . . .
C1 C 0.5853(3) -0.0337(3) 0.7593(3) 0.0287(9) Uani 1 1 d . . . . .
C59 C 0.8066(4) 0.5654(3) 0.8380(3) 0.0374(11) Uani 1 1 d . . . . .
C60 C 0.8234(4) 0.6420(3) 0.8027(4) 0.0384(11) Uani 1 1 d . . . . .
H60 H 0.842155 0.684989 0.832158 0.046 Uiso 1 1 calc R . . . .
C33 C 0.7815(3) 0.1155(3) 0.9202(3) 0.0311(10) Uani 1 1 d . . . . .
C64 C 0.7765(4) 0.4978(3) 0.7983(4) 0.0386(12) Uani 1 1 d . . . . .
C34 C 0.8788(3) 0.1042(3) 0.7906(3) 0.0319(10) Uani 1 1 d . . . . .
C48 C 0.6362(4) 0.3264(3) 0.8389(4) 0.0395(12) Uani 1 1 d . . . . .
H48 H 0.598214 0.354211 0.885332 0.047 Uiso 1 1 calc R . . . .
F13 F 0.9763(4) 0.3603(5) 0.4304(4) 0.0630(17) Uani 0.6667 1 d . . P . .
C41 C 0.4314(4) 0.1035(4) 0.8651(4) 0.0404(12) Uani 1 1 d . . . . .
H41 H 0.425179 0.047340 0.852560 0.049 Uiso 1 1 calc R . . . .
C28 C 0.7074(3) 0.0917(3) 0.8899(3) 0.0294(10) Uani 1 1 d . . . . .
C58 C 0.7993(4) 0.4836(3) 0.9585(3) 0.0352(11) Uani 1 1 d . . . . .
C7 C 0.4820(3) 0.0136(3) 0.6771(3) 0.0338(10) Uani 1 1 d . . . . .
C8 C 0.5329(4) 0.1304(3) 0.5963(3) 0.0364(11) Uani 1 1 d . . . . .
C24 C 0.8898(4) -0.0307(3) 0.5502(4) 0.0389(12) Uani 1 1 d . . . . .
H24 H 0.943256 -0.055057 0.515202 0.047 Uiso 1 1 calc R . . . .
C9 C 0.5940(4) 0.1944(4) 0.5716(4) 0.0394(12) Uani 1 1 d . . . . .
H9 H 0.636513 0.205362 0.602956 0.047 Uiso 1 1 calc R . . . .
C35 C 0.9703(3) 0.1222(3) 0.7371(3) 0.0340(11) Uani 1 1 d . . . . .
C15 C 0.3247(4) -0.0362(3) 0.6752(4) 0.0390(12) Uani 1 1 d . . . . .
C31 C 0.6840(4) 0.1255(4) 1.0583(3) 0.0363(11) Uani 1 1 d . . . . .
H31 H 0.674628 0.139104 1.115183 0.044 Uiso 1 1 calc R . . . .
C22 C 0.7294(4) 0.0010(3) 0.5778(3) 0.0345(11) Uani 1 1 d . . . . .
H22 H 0.674030 -0.001193 0.561477 0.041 Uiso 1 1 calc R . . . .
C26 C 0.8125(3) 0.0412(3) 0.6757(3) 0.0324(10) Uani 1 1 d . . . . .
C5 C 0.4772(4) -0.1318(3) 0.7368(3) 0.0335(11) Uani 1 1 d . . . . .
H5 H 0.427089 -0.144396 0.715396 0.040 Uiso 1 1 calc R . . . .
C29 C 0.6216(3) 0.0824(3) 0.9456(3) 0.0339(10) Uani 1 1 d . . . . .
H29 H 0.571763 0.064854 0.926118 0.041 Uiso 1 1 calc R . . . .
C2 C 0.6229(3) -0.0935(3) 0.8011(3) 0.0343(11) Uani 1 1 d . . . . .
H2 H 0.671957 -0.080542 0.823878 0.041 Uiso 1 1 calc R . . . .
C30 C 0.6108(4) 0.0991(3) 1.0284(3) 0.0363(11) Uani 1 1 d . . . . .
H30 H 0.553138 0.092807 1.066072 0.044 Uiso 1 1 calc R . . . .
C54 C 0.7490(4) 0.3448(4) 0.9732(4) 0.0446(13) Uani 1 1 d . . . . .
H54 H 0.726467 0.297925 0.952332 0.053 Uiso 1 1 calc R . . . .
C13 C 0.4683(4) 0.1161(3) 0.5517(4) 0.0390(12) Uani 1 1 d . . . . .
C14 C 0.4054(4) 0.0122(3) 0.6404(3) 0.0362(11) Uani 1 1 d . . . . .
C51 C 0.7398(4) 0.2460(3) 0.7032(3) 0.0365(11) Uani 1 1 d . . . . .
H51 H 0.775598 0.219505 0.654812 0.044 Uiso 1 1 calc R . . . .
C36 C 0.9798(4) 0.1669(3) 0.6640(3) 0.0378(11) Uani 1 1 d . . . . .
H36 H 0.928102 0.179437 0.643373 0.045 Uiso 1 1 calc R . . . .
C16 C 0.2812(4) -0.0321(4) 0.7597(4) 0.0407(12) Uani 1 1 d . . . . .
H16 H 0.307655 -0.002975 0.796377 0.049 Uiso 1 1 calc R . . . .
C4 C 0.5166(4) -0.1925(3) 0.7770(3) 0.0373(11) Uani 1 1 d . . . . .
H4 H 0.494625 -0.246887 0.782046 0.045 Uiso 1 1 calc R . . . .
C57 C 0.8165(4) 0.4815(3) 1.0352(4) 0.0377(11) Uani 1 1 d . . . . .
H57 H 0.839869 0.528315 1.055290 0.045 Uiso 1 1 calc R . . . .
C50 C 0.7734(4) 0.3144(3) 0.7321(4) 0.0406(12) Uani 1 1 d . . . . .
H50 H 0.831050 0.334317 0.704206 0.049 Uiso 1 1 calc R . . . .
C63 C 0.7711(5) 0.5150(4) 0.7157(4) 0.0474(14) Uani 1 1 d . . . . .
H63 H 0.754981 0.471426 0.685137 0.057 Uiso 1 1 calc R . . . .
C56 C 0.7991(4) 0.4082(3) 1.0855(4) 0.0388(12) Uani 1 1 d . . . . .
C20 C 0.2849(5) -0.0799(4) 0.6211(5) 0.0491(14) Uani 1 1 d . . . . .
H20 H 0.313043 -0.082232 0.563384 0.059 Uiso 1 1 calc R . . . .
C61 C 0.8125(4) 0.6559(3) 0.7216(4) 0.0397(12) Uani 1 1 d . . . . .
C45 C 0.5166(4) 0.2219(4) 0.8466(4) 0.0383(11) Uani 1 1 d . . . . .
C10 C 0.5927(4) 0.2406(4) 0.5030(4) 0.0455(13) Uani 1 1 d . . . . .
H10 H 0.635315 0.282723 0.485948 0.055 Uiso 1 1 calc R . . . .
C37 C 1.0646(4) 0.1934(4) 0.6207(4) 0.0428(13) Uani 1 1 d . . . . .
H37 H 1.070590 0.224419 0.570910 0.051 Uiso 1 1 calc R . . . .
C49 C 0.7211(4) 0.3536(3) 0.8029(3) 0.0374(11) Uani 1 1 d . . . . .
C40 C 1.0472(4) 0.1023(4) 0.7655(4) 0.0437(13) Uani 1 1 d . . . . .
H40 H 1.041693 0.071766 0.815458 0.052 Uiso 1 1 calc R . . . .
C53 C 0.7662(4) 0.4166(3) 0.9230(4) 0.0366(11) Uani 1 1 d . . . . .
C23 C 0.8080(4) -0.0315(3) 0.5272(3) 0.0380(11) Uani 1 1 d . . . . .
H23 H 0.806726 -0.054908 0.475589 0.046 Uiso 1 1 calc R . . . .
C44 C 0.4477(4) 0.2649(4) 0.8989(4) 0.0476(14) Uani 1 1 d . . . . .
H44 H 0.454185 0.321644 0.908603 0.057 Uiso 1 1 calc R . . . .
C69 C 0.8414(4) 0.8028(3) 0.7295(4) 0.0411(12) Uani 1 1 d . . . . .
H69A H 0.812125 0.796326 0.789312 0.049 Uiso 1 1 calc R . . . .
H69B H 0.813700 0.852509 0.709217 0.049 Uiso 1 1 calc R . . . .
C25 C 0.8933(3) 0.0052(3) 0.6235(3) 0.0358(11) Uani 1 1 d . . . . .
H25 H 0.949040 0.005998 0.639345 0.043 Uiso 1 1 calc R . . . .
C55 C 0.7636(4) 0.3410(4) 1.0494(4) 0.0460(14) Uani 1 1 d . . . . .
H55 H 0.749912 0.291670 1.080772 0.055 Uiso 1 1 calc R . . . .
C62 C 0.7873(5) 0.5884(4) 0.6778(4) 0.0473(14) Uani 1 1 d . . . . .
H62 H 0.782094 0.595742 0.622497 0.057 Uiso 1 1 calc R . . . .
C47 C 0.6064(4) 0.2568(3) 0.8060(4) 0.0373(11) Uani 1 1 d . . . . .
C38 C 1.1395(4) 0.1748(4) 0.6501(4) 0.0422(13) Uani 1 1 d . . . . .
H38 H 1.197087 0.194703 0.621928 0.051 Uiso 1 1 calc R . . . .
C39 C 1.1309(4) 0.1270(4) 0.7208(5) 0.0509(15) Uani 1 1 d . . . . .
H39 H 1.183546 0.110949 0.738774 0.061 Uiso 1 1 calc R . . . .
C12 C 0.4685(4) 0.1640(4) 0.4807(4) 0.0465(14) Uani 1 1 d . . . . .
H12 H 0.426714 0.152961 0.448650 0.056 Uiso 1 1 calc R . . . .
Cl10 Cl 0.5429(6) 0.5824(4) 0.6079(7) 0.135(3) Uani 0.55 1 d . U P F 1
C67 C 0.8625(5) 0.4661(5) 1.1918(5) 0.0566(16) Uani 1 1 d . . . . .
H67A H 0.847125 0.462550 1.253085 0.068 Uiso 1 1 calc R . . . .
H67B H 0.841641 0.521112 1.176119 0.068 Uiso 1 1 calc R . . . .
C11 C 0.5283(5) 0.2264(4) 0.4570(4) 0.0490(14) Uani 1 1 d . . . . .
H11 H 0.526476 0.259767 0.410135 0.059 Uiso 1 1 calc R . . . .
F7 F 0.4101(5) 0.3807(5) 1.1650(5) 0.077(2) Uani 0.6667 1 d . . P E 1
C71 C 0.8219(4) 0.7459(4) 0.5996(4) 0.0447(13) Uani 1 1 d . . . . .
H71A H 0.846464 0.696181 0.566535 0.054 Uiso 1 1 calc R . . . .
H71B H 0.861286 0.792286 0.576748 0.054 Uiso 1 1 calc R . . . .
C17 C 0.1997(4) -0.0702(4) 0.7900(5) 0.0494(15) Uani 1 1 d . . . . .
H17 H 0.169276 -0.066037 0.847182 0.059 Uiso 1 1 calc R . . . .
C43 C 0.3677(4) 0.2266(5) 0.9384(5) 0.0567(18) Uani 1 1 d . . . . .
C52 C 0.7559(4) 0.4249(3) 0.8412(4) 0.0384(12) Uani 1 1 d . . . . .
C42 C 0.3608(4) 0.1440(5) 0.9207(4) 0.0510(15) Uani 1 1 d . . . . .
H42 H 0.307717 0.115378 0.946776 0.061 Uiso 1 1 calc R . . . .
C72 C 0.7270(4) 0.7657(4) 0.5909(4) 0.0464(13) Uani 1 1 d . . . . .
H72A H 0.727508 0.768002 0.531980 0.070 Uiso 1 1 calc GR . . . .
H72B H 0.705766 0.819238 0.616567 0.070 Uiso 1 1 calc GR . . . .
H72C H 0.686300 0.722821 0.618589 0.070 Uiso 1 1 calc GR . . . .
F15A F 0.9031(15) 0.3221(12) 0.5651(11) 0.048(5) Uani 0.3333 1 d . U P A 2
C19 C 0.2047(6) -0.1190(5) 0.6536(6) 0.063(2) Uani 1 1 d . . . . .
H19 H 0.178203 -0.149521 0.617923 0.076 Uiso 1 1 calc R . . . .
C65 C 0.7995(5) 0.3271(4) 1.2107(4) 0.0460(13) Uani 1 1 d . . . . .
H65A H 0.841926 0.323935 1.247090 0.055 Uiso 1 1 calc R . . . .
H65B H 0.812505 0.278458 1.173805 0.055 Uiso 1 1 calc R . . . .
C66 C 0.7034(6) 0.3234(6) 1.2640(5) 0.072(2) Uani 1 1 d . . . . .
H66A H 0.661199 0.321865 1.228277 0.107 Uiso 1 1 calc GR . . . .
H66B H 0.689254 0.372207 1.299491 0.107 Uiso 1 1 calc GR . . . .
H66C H 0.697451 0.273555 1.298618 0.107 Uiso 1 1 calc GR . . . .
C70 C 0.9438(5) 0.8151(5) 0.7177(5) 0.0623(19) Uani 1 1 d . . . . .
H70A H 0.972119 0.825832 0.659045 0.093 Uiso 1 1 calc GR . . . .
H70B H 0.971841 0.765144 0.735654 0.093 Uiso 1 1 calc GR . . . .
H70C H 0.952505 0.862037 0.751016 0.093 Uiso 1 1 calc GR . . . .
F3 F 0.9718(6) -0.0572(5) 0.8747(6) 0.085(2) Uani 0.6667 1 d . . P D 1
C18 C 0.1623(5) -0.1146(5) 0.7370(6) 0.062(2) Uani 1 1 d . . . . .
H18 H 0.107124 -0.142101 0.758308 0.075 Uiso 1 1 calc R . . . .
C46 C 0.2920(5) 0.2722(7) 0.9985(6) 0.081(3) Uani 1 1 d . . . . .
H46A H 0.312009 0.286433 1.047908 0.122 Uiso 1 1 calc GR . . . .
H46B H 0.239278 0.237097 1.014520 0.122 Uiso 1 1 calc GR . . . .
H46C H 0.275276 0.322740 0.972196 0.122 Uiso 1 1 calc GR . . . .
F10 F 0.5593(6) 0.4052(5) 1.1458(6) 0.078(2) Uani 0.6667 1 d . . P E 1
Cl2 Cl 1.0002(7) 0.4549(9) 0.6610(6) 0.088(3) Uani 0.25 1 d . . P G 1
F14 F 0.7728(8) 0.3140(8) 0.5216(7) 0.051(2) Uani 0.3333 1 d . U P A 1
F8 F 0.5604(6) 0.4548(5) 1.0145(6) 0.086(2) Uani 0.6667 1 d . . P E 1
F15 F 0.8829(9) 0.2792(9) 0.3881(9) 0.060(3) Uani 0.3333 1 d . U P A 1
F5 F 0.9195(6) -0.1855(6) 0.9151(6) 0.090(2) Uani 0.6667 1 d . . P D 1
F12 F 0.4594(6) 0.5097(5) 1.1265(6) 0.088(2) Uani 0.6667 1 d . . P E 1
F9 F 0.4126(6) 0.4288(5) 1.0367(6) 0.086(2) Uani 0.6667 1 d . . P E 1
F1 F 1.0084(5) -0.1182(5) 0.9846(6) 0.087(2) Uani 0.6667 1 d . . P D 1
F6 F 0.9158(5) -0.0077(6) 1.0028(6) 0.086(2) Uani 0.6667 1 d . . P D 1
F17 F 0.8628(9) 0.4198(8) 0.5265(9) 0.064(3) Uani 0.3333 1 d . . P A 1
C68 C 0.9669(6) 0.4561(7) 1.1572(8) 0.088(3) Uani 1 1 d . . . . .
H68A H 0.980407 0.423368 1.106269 0.132 Uiso 1 1 calc GR . . . .
H68B H 0.993251 0.427945 1.198554 0.132 Uiso 1 1 calc GR . . . .
H68C H 0.992956 0.510604 1.145058 0.132 Uiso 1 1 calc GR . . . .
F16 F 0.8291(9) 0.3962(9) 0.4149(9) 0.065(3) Uani 0.3333 1 d . U P A 1
C73 C 1.0644(10) 0.4313(10) 0.5857(13) 0.069(5) Uani 0.5 1 d . . P . .
H73A H 1.038240 0.402907 0.545251 0.083 Uiso 0.25 1 calc R . P G 2
H73B H 1.059986 0.491608 0.576538 0.083 Uiso 0.25 1 calc R . P G 2
C77 C 0.5448(15) 0.5135(12) 0.6826(14) 0.092(5) Uani 0.55 1 d . U P F 1
H77A H 0.483060 0.508412 0.719363 0.110 Uiso 0.55 1 calc R . P F 1
H77B H 0.585416 0.531583 0.716541 0.110 Uiso 0.55 1 calc R . P F 1
Cl2A Cl 1.0022(5) 0.4031(6) 0.6968(5) 0.0607(18) Uani 0.25 1 d . . P G 2
Cl14 Cl 0.4811(6) 0.4413(5) 1.2067(5) 0.130(3) Uani 0.5 1 d . . P C 2
F11 F 0.5180(6) 0.3328(6) 1.0606(4) 0.0344(14) Uani 0.6667 1 d . . P E 1
P3A P 0.8847(4) 0.3139(5) 0.4750(4) 0.0336(13) Uani 0.3333 1 d . . P A 2
F14A F 0.7985(10) 0.2600(9) 0.5109(9) 0.068(3) Uani 0.3333 1 d . U P A 2
C79 C 0.5396(17) 0.4329(16) 1.1037(15) 0.086(6) Uani 0.5 1 d . U P C 2
H79A H 0.605599 0.428434 1.099352 0.103 Uiso 0.5 1 calc R . P C 2
H79B H 0.527276 0.482852 1.073030 0.103 Uiso 0.5 1 calc R . P C 2
C74 C 0.2755(14) 0.3126(13) 0.7684(14) 0.122(6) Uani 0.75 1 d . U P B 1
C77A C 0.6219(18) 0.4654(16) 0.5296(17) 0.093(7) Uani 0.45 1 d . U P F 2
H77C H 0.688454 0.458019 0.507777 0.111 Uiso 0.45 1 calc R . P F 2
H77D H 0.592167 0.439083 0.490554 0.111 Uiso 0.45 1 calc R . P F 2
Cl5 Cl 0.5910(4) 0.5734(4) 0.5380(6) 0.103(2) Uani 0.45 1 d . . P F 2
F16A F 0.8539(13) 0.3215(13) 0.3952(11) 0.081(5) Uani 0.3333 1 d . U P A 2
F17A F 0.9356(17) 0.2244(10) 0.4711(12) 0.104(6) Uani 0.3333 1 d . U P A 2
F18A F 0.8416(14) 0.3861(17) 0.4776(14) 0.102(5) Uani 0.3333 1 d . U P A 2
F18 F 0.9133(17) 0.2965(13) 0.5456(15) 0.072(7) Uani 0.3333 1 d . U P A 1
Cl11 Cl 0.8411(5) -0.0854(3) 0.9021(4) 0.0782(16) Uani 0.5 1 d . . P H 2
Cl12 Cl 0.8678(3) -0.0849(4) 1.0630(3) 0.0758(11) Uani 0.5 1 d . . P H 2
F4 F 0.8604(6) -0.1382(6) 1.0443(6) 0.083(2) Uani 0.6667 1 d . . P D 1
C78 C 0.9105(15) -0.0542(13) 0.9611(13) 0.064(5) Uani 0.5 1 d . U P H 2
H78A H 0.914569 0.006569 0.958263 0.077 Uiso 0.5 1 calc R . P H 2
H78B H 0.972323 -0.078780 0.939500 0.077 Uiso 0.5 1 calc R . P H 2
F2 F 0.8279(9) -0.0681(9) 0.9412(7) 0.093(4) Uani 0.6667 1 d . . P D 1
Cl6 Cl 0.9979(6) 0.3251(4) 0.8085(5) 0.1119(14) Uani 0.5 1 d . . P I 1
Cl7 Cl 1.0310(4) 0.3433(3) 0.9709(3) 0.1402(15) Uani 1 1 d . . . I 1
C75 C 1.1065(6) 0.3032(4) 0.8714(5) 0.0599(19) Uani 1 1 d . . . I 1
H75A H 1.124720 0.244180 0.874072 0.072 Uiso 1 1 calc R . . I 1
H75B H 1.160156 0.336986 0.849286 0.072 Uiso 1 1 calc R . . I 1
Cl8 Cl 0.9898(4) 0.2576(4) 1.0334(4) 0.1013(17) Uani 0.5 1 d . . P J 2
C76 C 1.0024(9) 0.2756(7) 0.9110(10) 0.053(3) Uani 0.5 1 d . . P J 2
H76A H 1.064415 0.260713 0.877813 0.063 Uiso 0.5 1 calc R . P J 2
H76B H 0.957681 0.244117 0.890859 0.063 Uiso 0.5 1 calc R . P J 2
Cl15 Cl 0.9841(5) 0.3601(4) 0.9097(5) 0.1119(14) Uani 0.5 1 d . U P J 2

loop_
_atom_site_aniso_label
_atom_site_aniso_U_11
_atom_site_aniso_U_22
_atom_site_aniso_U_33
_atom_site_aniso_U_23
_atom_site_aniso_U_13
_atom_site_aniso_U_12
Rh1 0.0310(3) 0.0314(3) 0.0262(3) 0.00062(17) -0.00594(18) 0.00039(17)
Cl1 0.0405(13) 0.0333(12) 0.072(2) -0.0049(13) -0.0232(13) -0.0064(10)
P3 0.0288(18) 0.0274(19) 0.0292(18) -0.0007(10) -0.0078(10) -0.0003(10)
Cl3 0.0692(16) 0.091(2) 0.0803(18) -0.0356(16) -0.0328(14) 0.0234(14)
Cl9 0.121(2) 0.0775(16) 0.110(2) -0.0198(15) -0.0259(18) 0.0121(15)
Cl13 0.188(12) 0.143(10) 0.128(9) 0.019(7) -0.060(8) -0.036(8)
O1 0.044(2) 0.0337(18) 0.037(2) 0.0019(15) -0.0084(16) -0.0048(15)
P1 0.0564(17) 0.060(2) 0.068(2) 0.0000(19) -0.0114(14) -0.0037(16)
P2 0.0662(19) 0.0541(16) 0.0690(19) 0.0033(14) -0.0166(15) 0.0030(13)
Cl4 0.116(3) 0.099(3) 0.193(5) -0.049(3) -0.065(3) 0.045(2)
N3 0.031(2) 0.032(2) 0.029(2) 0.0060(17) -0.0048(17) -0.0009(16)
N1 0.034(2) 0.033(2) 0.027(2) -0.0026(17) -0.0065(17) 0.0033(16)
N5 0.034(2) 0.043(2) 0.029(2) -0.0036(18) -0.0087(18) 0.0017(18)
N4 0.030(2) 0.039(2) 0.036(2) 0.0041(19) -0.0068(18) -0.0025(17)
N2 0.043(2) 0.043(2) 0.035(2) 0.000(2) -0.015(2) 0.0051(19)
N8 0.039(2) 0.038(2) 0.037(2) 0.0021(19) -0.0025(19) -0.0015(18)
N6 0.038(2) 0.030(2) 0.035(2) 0.0013(18) -0.0088(18) 0.0044(17)
C21 0.037(2) 0.027(2) 0.024(2) 0.0026(18) -0.0017(19) -0.0010(18)
C27 0.034(2) 0.028(2) 0.031(2) 0.0057(19) -0.004(2) -0.0010(18)
N7 0.047(3) 0.047(3) 0.034(2) 0.000(2) -0.012(2) -0.003(2)
C6 0.034(2) 0.037(3) 0.026(2) 0.001(2) -0.0049(19) 0.0013(19)
C3 0.037(3) 0.038(3) 0.041(3) 0.008(2) -0.008(2) 0.000(2)
C32 0.039(3) 0.042(3) 0.028(2) 0.001(2) -0.009(2) -0.002(2)
C1 0.028(2) 0.032(2) 0.024(2) 0.0004(18) -0.0043(18) -0.0040(17)
C59 0.039(3) 0.040(3) 0.033(3) 0.002(2) -0.008(2) -0.004(2)
C60 0.038(3) 0.034(3) 0.039(3) -0.001(2) -0.004(2) 0.002(2)
C33 0.031(2) 0.033(2) 0.027(2) 0.0033(19) -0.0059(19) 0.0012(18)
C64 0.048(3) 0.030(2) 0.039(3) -0.002(2) -0.011(2) 0.001(2)
C34 0.028(2) 0.032(2) 0.033(3) 0.005(2) -0.0025(19) 0.0021(18)
C48 0.051(3) 0.035(3) 0.035(3) -0.003(2) -0.018(2) 0.006(2)
F13 0.033(3) 0.092(5) 0.056(4) -0.001(3) 0.007(2) -0.017(3)
C41 0.031(3) 0.053(3) 0.038(3) -0.001(2) -0.011(2) -0.002(2)
C28 0.031(2) 0.030(2) 0.027(2) 0.0006(19) -0.0085(19) 0.0025(18)
C58 0.037(3) 0.033(2) 0.036(3) 0.002(2) -0.008(2) -0.0031(19)
C7 0.032(2) 0.040(3) 0.026(2) -0.001(2) -0.0030(19) 0.0059(19)
C8 0.042(3) 0.039(3) 0.028(2) -0.001(2) -0.009(2) 0.009(2)
C24 0.037(3) 0.035(3) 0.038(3) -0.002(2) 0.003(2) -0.008(2)
C9 0.046(3) 0.039(3) 0.033(3) -0.003(2) -0.012(2) 0.009(2)
C35 0.030(2) 0.030(2) 0.039(3) -0.003(2) -0.002(2) -0.0046(18)
C15 0.036(3) 0.037(3) 0.047(3) -0.001(2) -0.019(2) 0.004(2)
C31 0.038(3) 0.044(3) 0.028(2) -0.001(2) -0.010(2) 0.000(2)
C22 0.038(3) 0.031(2) 0.032(3) 0.000(2) -0.004(2) -0.0077(19)
C26 0.034(2) 0.028(2) 0.032(3) 0.0040(19) -0.003(2) -0.0041(18)
C5 0.035(2) 0.037(3) 0.030(2) -0.008(2) -0.009(2) -0.0007(19)
C29 0.029(2) 0.039(3) 0.034(3) 0.002(2) -0.010(2) 0.0000(19)
C2 0.032(2) 0.036(3) 0.034(3) 0.000(2) -0.005(2) -0.0030(19)
C30 0.037(3) 0.040(3) 0.028(2) 0.003(2) -0.001(2) -0.004(2)
C54 0.055(3) 0.034(3) 0.047(3) 0.001(2) -0.017(3) -0.005(2)
C13 0.042(3) 0.038(3) 0.036(3) -0.001(2) -0.009(2) 0.007(2)
C14 0.041(3) 0.034(3) 0.034(3) -0.006(2) -0.012(2) 0.006(2)
C51 0.048(3) 0.028(2) 0.032(3) 0.001(2) -0.008(2) 0.000(2)
C36 0.039(3) 0.040(3) 0.032(3) -0.003(2) -0.004(2) -0.006(2)
C16 0.038(3) 0.043(3) 0.046(3) 0.003(2) -0.019(2) -0.002(2)
C4 0.037(3) 0.038(3) 0.036(3) 0.003(2) -0.008(2) -0.005(2)
C57 0.041(3) 0.036(3) 0.038(3) 0.001(2) -0.012(2) -0.009(2)
C50 0.047(3) 0.033(3) 0.042(3) 0.005(2) -0.012(2) -0.006(2)
C63 0.066(4) 0.038(3) 0.040(3) -0.006(2) -0.017(3) -0.002(3)
C56 0.040(3) 0.038(3) 0.038(3) 0.003(2) -0.008(2) -0.002(2)
C20 0.054(3) 0.044(3) 0.058(4) -0.002(3) -0.029(3) 0.002(3)
C61 0.039(3) 0.037(3) 0.038(3) 0.004(2) -0.002(2) 0.002(2)
C45 0.038(3) 0.043(3) 0.038(3) -0.005(2) -0.018(2) 0.004(2)
C10 0.054(3) 0.041(3) 0.039(3) 0.002(2) -0.006(3) 0.001(2)
C37 0.052(3) 0.039(3) 0.033(3) 0.002(2) -0.001(2) -0.011(2)
C49 0.049(3) 0.032(2) 0.033(3) 0.002(2) -0.015(2) 0.001(2)
C40 0.040(3) 0.035(3) 0.053(3) 0.007(2) -0.005(3) 0.000(2)
C53 0.039(3) 0.034(3) 0.038(3) -0.001(2) -0.011(2) -0.003(2)
C23 0.045(3) 0.034(3) 0.031(3) 0.000(2) -0.002(2) -0.008(2)
C44 0.042(3) 0.048(3) 0.056(4) -0.019(3) -0.018(3) 0.010(2)
C69 0.040(3) 0.034(3) 0.049(3) 0.009(2) -0.011(2) -0.006(2)
C25 0.030(2) 0.037(3) 0.037(3) 0.002(2) -0.001(2) -0.0043(19)
C55 0.053(3) 0.040(3) 0.049(3) 0.016(3) -0.020(3) -0.011(2)
C62 0.059(4) 0.045(3) 0.039(3) 0.002(3) -0.014(3) -0.004(3)
C47 0.042(3) 0.034(3) 0.038(3) -0.003(2) -0.015(2) 0.008(2)
C38 0.033(3) 0.043(3) 0.043(3) -0.006(2) 0.005(2) -0.008(2)
C39 0.033(3) 0.047(3) 0.069(4) 0.007(3) -0.007(3) 0.001(2)
C12 0.047(3) 0.055(4) 0.039(3) 0.003(3) -0.015(3) 0.010(3)
Cl10 0.136(5) 0.078(3) 0.197(8) 0.037(4) -0.057(5) 0.006(3)
C67 0.062(4) 0.063(4) 0.053(4) 0.001(3) -0.028(3) -0.008(3)
C11 0.053(3) 0.059(4) 0.034(3) 0.010(3) -0.011(3) 0.007(3)
F7 0.073(4) 0.065(4) 0.084(5) -0.003(4) -0.004(4) 0.008(3)
C71 0.046(3) 0.044(3) 0.038(3) 0.009(2) -0.001(2) -0.003(2)
C17 0.039(3) 0.052(3) 0.061(4) 0.015(3) -0.020(3) -0.003(2)
C43 0.029(3) 0.086(5) 0.055(4) -0.028(4) -0.010(3) 0.007(3)
C52 0.049(3) 0.031(2) 0.037(3) -0.003(2) -0.013(2) -0.002(2)
C42 0.038(3) 0.074(4) 0.042(3) -0.016(3) -0.012(3) 0.002(3)
C72 0.047(3) 0.048(3) 0.043(3) 0.009(3) -0.009(3) 0.000(2)
F15A 0.049(8) 0.063(11) 0.035(6) -0.006(6) -0.011(5) -0.012(7)
C19 0.071(5) 0.051(4) 0.084(6) 0.002(4) -0.048(4) -0.008(3)
C65 0.057(3) 0.048(3) 0.037(3) 0.004(3) -0.020(3) -0.001(3)
C66 0.068(5) 0.081(6) 0.061(5) 0.024(4) -0.008(4) -0.010(4)
C70 0.047(4) 0.074(5) 0.072(5) 0.019(4) -0.025(3) -0.015(3)
F3 0.086(5) 0.057(4) 0.101(6) 0.005(4) -0.005(4) -0.011(3)
C18 0.045(3) 0.055(4) 0.098(6) 0.021(4) -0.040(4) -0.014(3)
C46 0.043(4) 0.107(7) 0.089(6) -0.058(6) -0.009(4) 0.009(4)
F10 0.075(5) 0.084(5) 0.082(5) -0.003(4) -0.030(4) 0.001(4)
Cl2 0.076(6) 0.128(9) 0.054(5) -0.028(6) 0.003(4) -0.045(6)
F14 0.048(3) 0.054(3) 0.052(3) 0.0047(19) -0.0109(19) -0.0034(19)
F8 0.084(5) 0.078(5) 0.090(6) 0.011(4) -0.014(4) 0.001(4)
F15 0.055(6) 0.054(7) 0.073(8) -0.036(6) -0.018(6) -0.007(5)
F5 0.084(5) 0.086(5) 0.091(6) 0.005(5) -0.008(4) -0.006(4)
F12 0.083(5) 0.078(5) 0.106(7) -0.017(5) -0.026(5) 0.006(4)
F9 0.073(5) 0.089(5) 0.098(6) 0.028(5) -0.026(4) -0.011(4)
F1 0.067(4) 0.081(5) 0.113(7) 0.009(5) -0.022(4) -0.003(4)
F6 0.067(4) 0.099(6) 0.094(6) -0.010(5) -0.022(4) 0.001(4)
F17 0.068(7) 0.055(7) 0.070(8) -0.037(6) -0.021(6) 0.008(6)
C68 0.059(5) 0.098(7) 0.117(8) -0.027(6) -0.039(5) -0.003(4)
F16 0.065(4) 0.067(4) 0.064(4) 0.002(2) -0.017(2) -0.001(2)
C73 0.045(7) 0.055(8) 0.123(15) -0.013(9) -0.049(9) 0.005(6)
C77 0.091(8) 0.087(8) 0.102(9) -0.017(7) -0.031(7) -0.004(7)
Cl2A 0.060(4) 0.079(5) 0.039(4) -0.021(4) -0.001(3) -0.016(4)
Cl14 0.155(6) 0.106(5) 0.102(5) -0.024(4) 0.015(4) 0.018(4)
F11 0.045(3) 0.043(3) 0.015(2) 0.012(2) -0.004(2) -0.018(2)
P3A 0.030(3) 0.041(3) 0.033(3) 0.010(3) -0.0121(19) -0.012(2)
F14A 0.067(4) 0.070(4) 0.066(4) 0.000(2) -0.016(2) -0.008(2)
C79 0.081(9) 0.100(10) 0.092(10) -0.007(8) -0.045(8) -0.030(8)
C74 0.121(9) 0.116(9) 0.129(10) -0.032(8) -0.031(8) 0.002(7)
C77A 0.087(10) 0.097(10) 0.092(10) -0.004(8) -0.021(8) 0.007(8)
Cl5 0.075(3) 0.069(3) 0.156(7) -0.013(4) -0.015(4) 0.006(2)
F16A 0.089(6) 0.094(6) 0.068(6) 0.006(5) -0.034(5) -0.012(5)
F17A 0.168(15) 0.059(8) 0.079(10) 0.024(8) -0.021(10) -0.019(9)
F18A 0.088(8) 0.121(10) 0.091(9) 0.006(8) -0.013(7) -0.018(8)
F18 0.056(8) 0.066(12) 0.093(15) 0.052(10) -0.019(10) 0.004(8)
Cl11 0.102(4) 0.056(2) 0.097(4) 0.006(3) -0.061(4) -0.012(2)
Cl12 0.064(2) 0.094(3) 0.071(3) 0.004(2) -0.019(2) -0.007(2)
F4 0.082(5) 0.076(5) 0.091(6) -0.014(5) -0.019(4) -0.013(4)
C78 0.092(9) 0.040(7) 0.064(8) -0.012(7) -0.027(7) 0.000(7)
F2 0.098(7) 0.116(9) 0.073(7) -0.002(6) -0.033(6) -0.017(6)
Cl6 0.139(4) 0.089(3) 0.105(3) -0.004(2) -0.028(3) 0.006(2)
Cl7 0.172(4) 0.100(2) 0.167(4) -0.002(2) -0.074(3) -0.015(2)
C75 0.079(5) 0.033(3) 0.078(5) 0.019(3) -0.037(4) -0.023(3)
Cl8 0.082(3) 0.120(4) 0.096(4) -0.036(3) -0.012(3) 0.008(3)
C76 0.049(7) 0.026(5) 0.092(11) -0.004(6) -0.036(7) -0.005(4)
Cl15 0.139(4) 0.089(3) 0.105(3) -0.004(2) -0.028(3) 0.006(2)

loop_
_atom_type_symbol
_atom_type_description
_atom_type_scat_dispersion_real
_atom_type_scat_dispersion_imag
_atom_type_scat_source
C C 0.0033 0.0016 'International Tables Vol C Tables 4.2.6.8 and 6.1.1.4'
H H 0.0000 0.0000 'International Tables Vol C Tables 4.2.6.8 and 6.1.1.4'
Cl Cl 0.1484 0.1585 'International Tables Vol C Tables 4.2.6.8 and 6.1.1.4'
F F 0.0171 0.0103 'International Tables Vol C Tables 4.2.6.8 and 6.1.1.4'
N N 0.0061 0.0033 'International Tables Vol C Tables 4.2.6.8 and 6.1.1.4'
O O 0.0106 0.0060 'International Tables Vol C Tables 4.2.6.8 and 6.1.1.4'
P P 0.1023 0.0942 'International Tables Vol C Tables 4.2.6.8 and 6.1.1.4'
Rh Rh -1.1178 0.9187 'International Tables Vol C Tables 4.2.6.8 and 6.1.1.4'

loop_
_geom_angle_atom_site_label_1
_geom_angle_atom_site_label_2
_geom_angle_atom_site_label_3
_geom_angle
_geom_angle_site_symmetry_1
_geom_angle_site_symmetry_3
_geom_angle_publ_flag
N3 Rh1 N5 101.02(17) . . ?
N3 Rh1 N6 78.76(17) . . ?
N1 Rh1 N3 172.71(16) . . ?
N1 Rh1 N5 85.94(16) . . ?
N1 Rh1 N6 105.39(17) . . ?
N5 Rh1 N6 74.66(17) . . ?
C21 Rh1 N3 79.67(19) . . ?
C21 Rh1 N1 93.55(19) . . ?
C21 Rh1 N5 175.65(18) . . ?
C21 Rh1 N6 101.35(18) . . ?
C21 Rh1 C1 86.7(2) . . ?
C1 Rh1 N3 96.28(18) . . ?
C1 Rh1 N1 80.57(19) . . ?
C1 Rh1 N5 97.44(19) . . ?
C1 Rh1 N6 169.47(19) . . ?
F13 P3 F14 174.4(7) . . ?
F13 P3 F15 84.7(6) . . ?
F13 P3 F16 97.2(7) . . ?
F13 P3 F18 85.3(9) . . ?
F14 P3 F15 97.1(7) . . ?
F17 P3 F13 90.2(7) . . ?
F17 P3 F14 89.8(8) . . ?
F17 P3 F15 159.6(10) . . ?
F17 P3 F16 83.5(9) . . ?
F17 P3 F18 85.0(11) . . ?
F16 P3 F14 88.3(8) . . ?
F16 P3 F15 77.6(8) . . ?
F16 P3 F18 168.3(12) . . ?
F18 P3 F14 89.2(10) . . ?
F18 P3 F15 114.1(11) . . ?
C59 O1 C58 120.7(4) . . ?
F3 P1 F5 89.7(5) . . ?
F3 P1 F6 89.4(5) . . ?
F3 P1 F4 176.6(5) . . ?
F1 P1 F3 90.9(5) . . ?
F1 P1 F5 91.2(5) . . ?
F1 P1 F6 89.1(5) . . ?
F1 P1 F4 90.4(5) . . ?
F6 P1 F5 179.1(6) . . ?
F6 P1 F4 93.8(5) . . ?
F4 P1 F5 87.1(5) . . ?
F2 P1 F3 90.1(6) . . ?
F2 P1 F5 92.6(6) . . ?
F2 P1 F1 176.1(7) . . ?
F2 P1 F6 87.1(6) . . ?
F2 P1 F4 88.8(6) . . ?
F7 P2 F12 90.8(5) . . ?
F7 P2 F9 88.6(5) . . ?
F10 P2 F7 90.2(5) . . ?
F10 P2 F8 93.1(5) . . ?
F10 P2 F12 92.7(5) . . ?
F10 P2 F9 178.0(5) . . ?
F8 P2 F7 176.4(5) . . ?
F8 P2 F12 90.5(5) . . ?
F8 P2 F9 88.0(5) . . ?
F12 P2 F9 89.0(5) . . ?
F11 P2 F7 90.0(4) . . ?
F11 P2 F10 84.2(5) . . ?
F11 P2 F8 88.9(4) . . ?
F11 P2 F12 176.8(6) . . ?
F11 P2 F9 94.1(5) . . ?
C27 N3 Rh1 112.8(3) . . ?
C27 N3 C28 118.6(4) . . ?
C28 N3 Rh1 127.3(3) . . ?
C7 N1 Rh1 113.9(3) . . ?
C7 N1 C8 118.1(5) . . ?
C8 N1 Rh1 128.0(4) . . ?
C41 N5 Rh1 124.7(4) . . ?
C41 N5 C45 118.1(5) . . ?
C45 N5 Rh1 117.2(4) . . ?
C34 N4 C33 119.1(5) . . ?
C14 N2 C13 118.2(5) . . ?
C61 N8 C69 122.2(5) . . ?
C61 N8 C71 122.2(5) . . ?
C69 N8 C71 115.6(5) . . ?
C51 N6 Rh1 124.9(3) . . ?
C47 N6 Rh1 113.8(4) . . ?
C47 N6 C51 117.0(5) . . ?
C22 C21 Rh1 127.0(4) . . ?
C26 C21 Rh1 114.0(4) . . ?
C26 C21 C22 119.0(5) . . ?
N3 C27 C34 118.4(5) . . ?
N3 C27 C26 113.2(4) . . ?
C26 C27 C34 128.2(4) . . ?
C56 N7 C67 122.7(5) . . ?
C56 N7 C65 121.9(5) . . ?
C67 N7 C65 115.0(5) . . ?
C1 C6 C7 115.0(5) . . ?
C5 C6 C1 119.6(5) . . ?
C5 C6 C7 124.9(5) . . ?
C2 C3 C4 120.2(5) . . ?
C31 C32 C33 120.3(5) . . ?
C6 C1 Rh1 113.5(4) . . ?
C2 C1 Rh1 126.7(4) . . ?
C2 C1 C6 119.8(5) . . ?
O1 C59 C60 115.9(5) . . ?
O1 C59 C64 120.2(5) . . ?
C60 C59 C64 123.9(5) . . ?
C59 C60 C61 119.0(5) . . ?
N4 C33 C32 119.5(5) . . ?
N4 C33 C28 121.1(5) . . ?
C32 C33 C28 119.4(5) . . ?
C63 C64 C59 114.0(5) . . ?
C52 C64 C59 119.4(5) . . ?
C52 C64 C63 126.6(5) . . ?
N4 C34 C27 121.7(4) . . ?
N4 C34 C35 115.3(5) . . ?
C27 C34 C35 122.8(5) . . ?
C49 C48 C47 118.8(5) . . ?
N5 C41 C42 122.1(6) . . ?
N3 C28 C33 119.4(4) . . ?
N3 C28 C29 120.8(4) . . ?
C29 C28 C33 119.7(5) . . ?
O1 C58 C53 121.0(5) . . ?
C57 C58 O1 115.1(5) . . ?
C57 C58 C53 123.9(5) . . ?
N1 C7 C6 114.0(5) . . ?
N1 C7 C14 119.6(5) . . ?
C14 C7 C6 126.3(5) . . ?
N1 C8 C9 121.5(5) . . ?
N1 C8 C13 118.6(5) . . ?
C13 C8 C9 119.8(5) . . ?
C25 C24 C23 120.1(5) . . ?
C10 C9 C8 120.3(5) . . ?
C36 C35 C34 121.0(5) . . ?
C36 C35 C40 119.2(5) . . ?
C40 C35 C34 119.4(5) . . ?
C16 C15 C14 120.6(5) . . ?
C16 C15 C20 119.6(6) . . ?
C20 C15 C14 119.4(6) . . ?
C32 C31 C30 120.2(5) . . ?
C23 C22 C21 120.3(5) . . ?
C21 C26 C27 115.6(4) . . ?
C21 C26 C25 120.0(5) . . ?
C25 C26 C27 123.8(5) . . ?
C4 C5 C6 120.5(5) . . ?
C30 C29 C28 119.2(5) . . ?
C1 C2 C3 120.4(5) . . ?
C29 C30 C31 121.1(5) . . ?
C55 C54 C53 122.0(5) . . ?
N2 C13 C8 122.4(5) . . ?
N2 C13 C12 118.5(5) . . ?
C8 C13 C12 119.0(6) . . ?
N2 C14 C7 120.6(5) . . ?
N2 C14 C15 116.5(5) . . ?
C7 C14 C15 122.8(5) . . ?
N6 C51 C50 123.1(5) . . ?
C35 C36 C37 120.5(5) . . ?
C17 C16 C15 120.1(6) . . ?
C5 C4 C3 119.4(5) . . ?
C58 C57 C56 119.9(5) . . ?
C51 C50 C49 118.7(5) . . ?
C62 C63 C64 124.6(6) . . ?
N7 C56 C57 121.9(5) . . ?
N7 C56 C55 122.5(5) . . ?
C57 C56 C55 115.6(5) . . ?
C19 C20 C15 119.0(7) . . ?
N8 C61 C60 121.1(5) . . ?
N8 C61 C62 120.1(6) . . ?
C60 C61 C62 118.9(5) . . ?
N5 C45 C47 114.1(5) . . ?
C44 C45 N5 121.8(6) . . ?
C44 C45 C47 124.1(5) . . ?
C9 C10 C11 120.5(6) . . ?
C38 C37 C36 119.8(5) . . ?
C48 C49 C50 119.3(5) . . ?
C48 C49 C52 119.0(5) . . ?
C50 C49 C52 121.7(5) . . ?
C39 C40 C35 119.8(6) . . ?
C58 C53 C54 115.7(5) . . ?
C58 C53 C52 118.6(5) . . ?
C52 C53 C54 125.8(5) . . ?
C22 C23 C24 121.2(5) . . ?
C45 C44 C43 120.8(6) . . ?
N8 C69 C70 111.8(6) . . ?
C24 C25 C26 119.4(5) . . ?
C54 C55 C56 122.9(5) . . ?
C63 C62 C61 119.5(6) . . ?
N6 C47 C48 122.9(5) . . ?
N6 C47 C45 116.5(5) . . ?
C48 C47 C45 120.5(5) . . ?
C37 C38 C39 119.8(5) . . ?
C40 C39 C38 120.8(6) . . ?
C11 C12 C13 120.8(6) . . ?
N7 C67 C68 110.8(7) . . ?
C12 C11 C10 119.5(6) . . ?
N8 C71 C72 112.5(5) . . ?
C16 C17 C18 120.0(7) . . ?
C44 C43 C46 121.7(7) . . ?
C42 C43 C44 117.4(6) . . ?
C42 C43 C46 120.9(7) . . ?
C64 C52 C49 121.0(5) . . ?
C64 C52 C53 120.1(5) . . ?
C53 C52 C49 118.9(5) . . ?
C41 C42 C43 119.8(6) . . ?
C18 C19 C20 121.0(7) . . ?
N7 C65 C66 113.5(6) . . ?
C19 C18 C17 120.3(7) . . ?
Cl1 C73 Cl2A 105.4(9) . . ?
Cl2 C73 Cl1 126.4(13) . . ?
Cl10 C77 Cl9 108.5(12) . . ?
F15A P3A F13 92.7(8) . . ?
F14A P3A F13 173.2(9) . . ?
F14A P3A F15A 91.6(10) . . ?
F14A P3A F17A 81.3(10) . . ?
F16A P3A F13 89.4(8) . . ?
F16A P3A F15A 168.1(13) . . ?
F16A P3A F14A 87.4(9) . . ?
F16A P3A F17A 105.4(12) . . ?
F17A P3A F13 93.7(9) . . ?
F17A P3A F15A 86.1(11) . . ?
F18A P3A F13 87.3(10) . . ?
F18A P3A F15A 94.8(13) . . ?
F18A P3A F14A 97.6(11) . . ?
F18A P3A F16A 73.6(14) . . ?
F18A P3A F17A 178.6(13) . . ?
Cl14 C79 Cl13 110.1(14) . . ?
Cl3 C74 Cl4 110.3(11) . . ?
Cl5 C77A Cl9 109.7(14) . . ?
P3A F16A F18A 47.8(10) . . ?
P3A F18A F16A 58.6(12) . . ?
Cl11 C78 Cl12 109.6(12) . . ?
Cl7 C75 Cl6 90.6(4) . . ?
Cl15 C76 Cl8 100.3(9) . . ?

loop_
_geom_bond_atom_site_label_1
_geom_bond_atom_site_label_2
_geom_bond_distance
_geom_bond_site_symmetry_2
_geom_bond_publ_flag
Rh1 N3 2.069(4) . ?
Rh1 N1 2.053(4) . ?
Rh1 N5 2.186(4) . ?
Rh1 N6 2.227(4) . ?
Rh1 C21 1.991(5) . ?
Rh1 C1 1.994(5) . ?
Cl1 C73 1.767(14) . ?
P3 F13 1.590(8) . ?
P3 F14 1.614(13) . ?
P3 F15 1.697(14) . ?
P3 F17 1.570(12) . ?
P3 F16 1.571(16) . ?
P3 F18 1.63(2) . ?
Cl3 C74 1.73(2) . ?
Cl9 C77 1.81(2) . ?
Cl9 C77A 1.89(3) . ?
Cl13 C79 1.86(3) . ?
O1 C59 1.359(7) . ?
O1 C58 1.370(6) . ?
P1 F3 1.589(9) . ?
P1 F5 1.651(10) . ?
P1 F1 1.568(9) . ?
P1 F6 1.590(10) . ?
P1 F4 1.612(10) . ?
P1 F2 1.526(14) . ?
P2 F7 1.599(9) . ?
P2 F10 1.594(9) . ?
P2 F8 1.597(10) . ?
P2 F12 1.598(9) . ?
P2 F9 1.631(9) . ?
P2 F11 1.509(10) . ?
Cl4 C74 1.83(2) . ?
N3 C27 1.356(7) . ?
N3 C28 1.378(6) . ?
N1 C7 1.348(7) . ?
N1 C8 1.390(7) . ?
N5 C41 1.353(7) . ?
N5 C45 1.364(7) . ?
N4 C33 1.360(7) . ?
N4 C34 1.302(7) . ?
N2 C13 1.367(8) . ?
N2 C14 1.308(7) . ?
N8 C61 1.356(7) . ?
N8 C69 1.442(7) . ?
N8 C71 1.457(8) . ?
N6 C51 1.359(7) . ?
N6 C47 1.347(7) . ?
C21 C22 1.400(7) . ?
C21 C26 1.398(7) . ?
C27 C34 1.456(7) . ?
C27 C26 1.447(7) . ?
N7 C56 1.325(8) . ?
N7 C67 1.446(8) . ?
N7 C65 1.479(8) . ?
C6 C1 1.410(7) . ?
C6 C7 1.470(7) . ?
C6 C5 1.398(8) . ?
C3 C2 1.393(8) . ?
C3 C4 1.406(8) . ?
C32 C33 1.413(7) . ?
C32 C31 1.361(8) . ?
C1 C2 1.378(7) . ?
C59 C60 1.372(8) . ?
C59 C64 1.435(8) . ?
C60 C61 1.416(8) . ?
C33 C28 1.414(7) . ?
C64 C63 1.423(9) . ?
C64 C52 1.377(8) . ?
C34 C35 1.490(7) . ?
C48 C49 1.368(9) . ?
C48 C47 1.399(8) . ?
F13 P3A 1.613(8) . ?
C41 C42 1.381(9) . ?
C28 C29 1.412(7) . ?
C58 C57 1.367(8) . ?
C58 C53 1.411(7) . ?
C7 C14 1.449(8) . ?
C8 C9 1.406(9) . ?
C8 C13 1.400(8) . ?
C24 C23 1.393(8) . ?
C24 C25 1.373(8) . ?
C9 C10 1.363(9) . ?
C35 C36 1.386(8) . ?
C35 C40 1.395(8) . ?
C15 C14 1.470(8) . ?
C15 C16 1.399(9) . ?
C15 C20 1.415(8) . ?
C31 C30 1.411(8) . ?
C22 C23 1.372(8) . ?
C26 C25 1.426(7) . ?
C5 C4 1.385(8) . ?
C29 C30 1.377(8) . ?
C54 C53 1.417(8) . ?
C54 C55 1.341(9) . ?
C13 C12 1.406(8) . ?
C51 C50 1.378(8) . ?
C36 C37 1.391(8) . ?
C16 C17 1.382(9) . ?
C57 C56 1.438(8) . ?
C50 C49 1.393(8) . ?
C63 C62 1.341(9) . ?
C56 C55 1.437(8) . ?
C20 C19 1.380(11) . ?
C61 C62 1.439(9) . ?
C45 C44 1.359(8) . ?
C45 C47 1.492(8) . ?
C10 C11 1.414(10) . ?
C37 C38 1.373(9) . ?
C49 C52 1.503(7) . ?
C40 C39 1.376(9) . ?
C53 C52 1.415(8) . ?
C44 C43 1.393(10) . ?
C69 C70 1.542(8) . ?
C38 C39 1.382(10) . ?
C12 C11 1.373(10) . ?
Cl10 C77 1.67(2) . ?
C67 C68 1.551(12) . ?
C71 C72 1.510(9) . ?
C17 C18 1.386(10) . ?
C43 C42 1.389(11) . ?
C43 C46 1.502(9) . ?
F15A P3A 1.602(19) . ?
C19 C18 1.379(13) . ?
C65 C66 1.511(11) . ?
Cl2 C73 1.43(2) . ?
C73 Cl2A 1.91(2) . ?
Cl14 C79 1.73(3) . ?
P3A F14A 1.588(15) . ?
P3A F16A 1.518(18) . ?
P3A F17A 1.61(2) . ?
P3A F18A 1.32(3) . ?
C77A Cl5 1.80(3) . ?
F16A F18A 1.71(3) . ?
Cl11 C78 1.71(2) . ?
Cl12 C78 1.73(2) . ?
Cl6 C75 2.185(11) . ?
Cl7 C75 1.873(10) . ?
Cl8 C76 2.017(17) . ?
C76 Cl15 1.390(13) . ?
